data_1504041
loop_
_publ_author_name
'Wang, Dao-Yong'
'Hu, Xiang-Ping'
'Hou, Chuan-Jin'
'Deng, Jun'
'Yu, Sai-Bo'
'Duan, Zheng-Chao'
'Huang, Jia-Di'
'Zheng, Zhuo'

_publ_section_title
;
 Enantioselective Rh-catalyzed hydrogenation of
 3-aryl-2-phosphonomethylpropenoates by a new class of chiral ferrocenyl
 diphosphine ligands.
;
_journal_issue 15
_journal_name_full 'Organic letters'
_journal_page_first 3226
_journal_page_last 3229
_journal_paper_doi 10.1021/ol9012469
_journal_volume 11
_journal_year 2009
_chemical_formula_sum 'C41 H40 Fe N2 O P2'
_chemical_formula_weight 694.54
_chemical_name_systematic
; 
 ? 
;
_space_group_IT_number 19
_symmetry_cell_setting orthorhombic
_symmetry_space_group_name_Hall 'P 2ac 2ab'
_symmetry_space_group_name_H-M 'P 21 21 21'
_atom_sites_solution_hydrogens geom
_atom_sites_solution_primary direct
_atom_sites_solution_secondary difmap
_audit_creation_method SHELXL-97
_cell_angle_alpha 90.00
_cell_angle_beta 90.00
_cell_angle_gamma 90.00
_cell_formula_units_Z 4
_cell_length_a 9.7307(6)
_cell_length_b 10.9784(6)
_cell_length_c 33.3226(17)
_cell_measurement_temperature 273(2)
_cell_volume 3559.8(3)
_computing_cell_refinement 'Bruker SMART'
_computing_data_collection 'Bruker SMART'
_computing_data_reduction 'Bruker SAINT'
_computing_molecular_graphics 'Bruker SHELXTL'
_computing_publication_material 'Bruker SHELXTL'
_computing_structure_refinement 'Bruker SHELXTL'
_computing_structure_solution 'Bruker SHELXTL'
_diffrn_ambient_temperature 273(2)
_diffrn_measured_fraction_theta_full 0.999
_diffrn_measured_fraction_theta_max 0.999
_diffrn_measurement_device_type 'CCD area detector'
_diffrn_measurement_method 'phi and omega scans'
_diffrn_radiation_monochromator graphite
_diffrn_radiation_source 'fine-focus sealed tube'
_diffrn_radiation_type MoK\a
_diffrn_radiation_wavelength 0.71073
_diffrn_reflns_av_R_equivalents 0.0425
_diffrn_reflns_av_sigmaI/netI 0.0512
_diffrn_reflns_limit_h_max 11
_diffrn_reflns_limit_h_min -11
_diffrn_reflns_limit_k_max 13
_diffrn_reflns_limit_k_min -13
_diffrn_reflns_limit_l_max 39
_diffrn_reflns_limit_l_min -38
_diffrn_reflns_number 19596
_diffrn_reflns_theta_full 25.00
_diffrn_reflns_theta_max 25.00
_diffrn_reflns_theta_min 1.95
_exptl_absorpt_coefficient_mu 0.548
_exptl_absorpt_correction_T_max 0.9472
_exptl_absorpt_correction_T_min 0.7905
_exptl_absorpt_correction_type none
_exptl_crystal_colour red
_exptl_crystal_density_diffrn 1.296
_exptl_crystal_density_method 'not measured'
_exptl_crystal_description block
_exptl_crystal_F_000 1456
_exptl_crystal_size_max 0.45
_exptl_crystal_size_mid 0.40
_exptl_crystal_size_min 0.10
_refine_diff_density_max 0.203
_refine_diff_density_min -0.185
_refine_diff_density_rms 0.037
_refine_ls_abs_structure_details 'Flack H D (1983), Acta Cryst. A39, 876-881'
_refine_ls_abs_structure_Flack -0.017(15)
_refine_ls_extinction_method none
_refine_ls_goodness_of_fit_ref 1.009
_refine_ls_hydrogen_treatment 'riding model'
_refine_ls_matrix_type full
_refine_ls_number_parameters 424
_refine_ls_number_reflns 6278
_refine_ls_number_restraints 0
_refine_ls_restrained_S_all 1.009
_refine_ls_R_factor_all 0.0496
_refine_ls_R_factor_gt 0.0372
_refine_ls_shift/su_max 0.001
_refine_ls_shift/su_mean 0.000
_refine_ls_structure_factor_coef Fsqd
_refine_ls_weighting_details 'calc w=1/[\s^2^(Fo^2^)+(0.0395P)^2^+0.0000P] where P=(Fo^2^+2Fc^2^)/3'
_refine_ls_weighting_scheme calc
_refine_ls_wR_factor_gt 0.0788
_refine_ls_wR_factor_ref 0.0840
_reflns_number_gt 5253
_reflns_number_total 6278
_reflns_threshold_expression >2sigma(I)
_cod_data_source_file ol9012469_si_001.cif
_cod_data_source_block 1
_cod_original_sg_symbol_H-M P2(1)2(1)2(1)
_cod_database_code 1504041

loop_
_symmetry_equiv_pos_as_xyz
'x, y, z'
'-x+1/2, -y, z+1/2'
'-x, y+1/2, -z+1/2'
'x+1/2, -y+1/2, -z'

loop_
_atom_site_label
_atom_site_type_symbol
_atom_site_fract_x
_atom_site_fract_y
_atom_site_fract_z
_atom_site_U_iso_or_equiv
_atom_site_adp_type
_atom_site_occupancy
_atom_site_symmetry_multiplicity
_atom_site_calc_flag
_atom_site_refinement_flags
Fe1 Fe 0.03786(4) 0.86485(3) 0.122910(11) 0.03824(11) Uani 1 1 d .
P2 P -0.20748(9) 1.05827(8) 0.08059(2) 0.0510(2) Uani 1 1 d .
P3 P -0.41150(8) 1.16734(7) 0.18483(3) 0.0500(2) Uani 1 1 d .
N1 N -0.1295(2) 1.2036(2) 0.17183(7) 0.0371(5) Uani 1 1 d .
N2 N -0.2491(3) 1.3747(2) 0.16921(9) 0.0625(7) Uani 1 1 d .
C1 C -0.0376(3) 1.0239(2) 0.09976(7) 0.0370(6) Uani 1 1 d .
C2 C 0.0021(3) 1.0379(2) 0.14118(8) 0.0352(7) Uani 1 1 d .
C3 C 0.1447(3) 1.0114(3) 0.14373(9) 0.0430(7) Uani 1 1 d .
H3A H 0.1997 1.0131 0.1684 0.052 Uiso 1 1 calc R
C4 C 0.1933(3) 0.9787(3) 0.10555(9) 0.0466(7) Uani 1 1 d .
H4A H 0.2875 0.9542 0.0990 0.056 Uiso 1 1 calc R
C5 C 0.0823(3) 0.9855(2) 0.07834(9) 0.0430(7) Uani 1 1 d .
H5A H 0.0865 0.9667 0.0496 0.052 Uiso 1 1 calc R
C6 C -0.1118(4) 0.7334(3) 0.12145(12) 0.0642(9) Uani 1 1 d .
H6A H -0.2066 0.7441 0.1121 0.077 Uiso 1 1 calc R
C7 C -0.0643(4) 0.7500(3) 0.16076(10) 0.0562(9) Uani 1 1 d .
H7A H -0.1203 0.7744 0.1839 0.067 Uiso 1 1 calc R
C8 C 0.0772(4) 0.7249(3) 0.16138(11) 0.0619(10) Uani 1 1 d .
H8A H 0.1374 0.7280 0.1849 0.074 Uiso 1 1 calc R
C9 C 0.1166(5) 0.6935(3) 0.12231(14) 0.0757(11) Uani 1 1 d .
H9A H 0.2096 0.6709 0.1137 0.091 Uiso 1 1 calc R
C10 C 0.0012(5) 0.6983(3) 0.09790(11) 0.0726(13) Uani 1 1 d .
H10A H -0.0011 0.6802 0.0691 0.087 Uiso 1 1 calc R
C11 C -0.2161(3) 0.9562(3) 0.03724(9) 0.0546(8) Uani 1 1 d .
C12 C -0.1442(4) 0.9732(3) 0.00199(10) 0.0635(10) Uani 1 1 d .
H12A H -0.0921 1.0435 -0.0014 0.076 Uiso 1 1 calc R
C13 C -0.1485(5) 0.8871(4) -0.02863(11) 0.0800(12) Uani 1 1 d .
H13A H -0.0980 0.8993 -0.0520 0.096 Uiso 1 1 calc R
C14 C -0.2267(6) 0.7847(4) -0.02433(14) 0.0973(15) Uani 1 1 d .
H14A H -0.2288 0.7267 -0.0447 0.117 Uiso 1 1 calc R
C15 C -0.3025(6) 0.7671(5) 0.00995(16) 0.1079(17) Uani 1 1 d .
H15A H -0.3561 0.6975 0.0129 0.129 Uiso 1 1 calc R
C16 C -0.2986(4) 0.8541(4) 0.04029(11) 0.0778(11) Uani 1 1 d .
H16A H -0.3526 0.8434 0.0631 0.093 Uiso 1 1 calc R
C17 C -0.1756(4) 1.2057(3) 0.05574(9) 0.0546(9) Uani 1 1 d .
C18 C -0.2842(5) 1.2573(5) 0.03599(14) 0.1167(19) Uani 1 1 d .
H18A H -0.3691 1.2185 0.0355 0.140 Uiso 1 1 calc R
C19 C -0.2657(7) 1.3704(6) 0.01638(17) 0.145(3) Uani 1 1 d .
H19A H -0.3394 1.4053 0.0028 0.175 Uiso 1 1 calc R
C20 C -0.1454(8) 1.4281(4) 0.01682(16) 0.1154(18) Uani 1 1 d .
H20A H -0.1354 1.5019 0.0034 0.138 Uiso 1 1 calc R
C21 C -0.0389(6) 1.3795(4) 0.03663(13) 0.1044(15) Uani 1 1 d .
H21A H 0.0451 1.4199 0.0373 0.125 Uiso 1 1 calc R
C22 C -0.0550(5) 1.2664(3) 0.05647(12) 0.0848(13) Uani 1 1 d .
H22A H 0.0191 1.2333 0.0703 0.102 Uiso 1 1 calc R
C23 C -0.0929(3) 1.0727(2) 0.17498(8) 0.0355(6) Uani 1 1 d .
H23A H -0.1782 1.0269 0.1708 0.043 Uiso 1 1 calc R
C24 C -0.0390(3) 1.0366(3) 0.21710(8) 0.0510(8) Uani 1 1 d .
H24A H 0.0127 0.9607 0.2138 0.061 Uiso 1 1 calc R
C25 C 0.0598(4) 1.1294(4) 0.23540(10) 0.0797(12) Uani 1 1 d .
H25A H 0.0894 1.1013 0.2613 0.120 Uiso 1 1 calc R
H25B H 0.0140 1.2063 0.2382 0.120 Uiso 1 1 calc R
H25C H 0.1382 1.1387 0.2182 0.120 Uiso 1 1 calc R
C26 C -0.1561(4) 1.0093(4) 0.24595(9) 0.0718(11) Uani 1 1 d .
H26A H -0.1191 0.9879 0.2717 0.108 Uiso 1 1 calc R
H26B H -0.2096 0.9427 0.2357 0.108 Uiso 1 1 calc R
H26C H -0.2134 1.0800 0.2486 0.108 Uiso 1 1 calc R
C27 C -0.0394(3) 1.2951(3) 0.16304(9) 0.0509(8) Uani 1 1 d .
H27A H 0.0547 1.2876 0.1588 0.061 Uiso 1 1 calc R
C28 C -0.1134(4) 1.3979(3) 0.16164(11) 0.0608(9) Uani 1 1 d .
H28A H -0.0774 1.4747 0.1563 0.073 Uiso 1 1 calc R
C29 C -0.2564(3) 1.2557(2) 0.17510(9) 0.0450(7) Uani 1 1 d .
C30 C -0.4518(3) 1.2074(3) 0.23703(9) 0.0494(8) Uani 1 1 d .
C31 C -0.5459(4) 1.1327(3) 0.25663(11) 0.0687(9) Uani 1 1 d .
H31A H -0.5860 1.0684 0.2427 0.082 Uiso 1 1 calc R
C32 C -0.5808(4) 1.1521(4) 0.29623(12) 0.0800(12) Uani 1 1 d .
H32A H -0.6441 1.1014 0.3088 0.096 Uiso 1 1 calc R
C33 C -0.5225(4) 1.2457(4) 0.31689(12) 0.0781(11) Uani 1 1 d .
H33A H -0.5456 1.2592 0.3436 0.094 Uiso 1 1 calc R
C34 C -0.4295(4) 1.3200(4) 0.29813(12) 0.0798(12) Uani 1 1 d .
H34A H -0.3895 1.3837 0.3123 0.096 Uiso 1 1 calc R
C35 C -0.3943(4) 1.3016(3) 0.25835(11) 0.0658(10) Uani 1 1 d .
H35A H -0.3314 1.3532 0.2460 0.079 Uiso 1 1 calc R
C36 C -0.5355(3) 1.2589(3) 0.15680(10) 0.0513(8) Uani 1 1 d .
C37 C -0.6059(3) 1.3588(3) 0.17220(10) 0.0620(9) Uani 1 1 d .
H37A H -0.5905 1.3830 0.1986 0.074 Uiso 1 1 calc R
C38 C -0.6974(4) 1.4218(3) 0.14913(12) 0.0713(10) Uani 1 1 d .
H38A H -0.7443 1.4877 0.1600 0.086 Uiso 1 1 calc R
C39 C -0.7205(4) 1.3892(4) 0.11042(13) 0.0748(11) Uani 1 1 d .
H39A H -0.7818 1.4339 0.0949 0.090 Uiso 1 1 calc R
C40 C -0.6537(4) 1.2902(4) 0.09390(13) 0.0831(12) Uani 1 1 d .
H40A H -0.6699 1.2676 0.0674 0.100 Uiso 1 1 calc R
C41 C -0.5621(4) 1.2253(3) 0.11755(12) 0.0722(10) Uani 1 1 d .
H41A H -0.5177 1.1577 0.1068 0.087 Uiso 1 1 calc R
O1W O -0.3860(5) 1.5396(4) 0.10223(12) 0.1558(15) Uani 1 1 d .

loop_
_atom_site_aniso_label
_atom_site_aniso_U_11
_atom_site_aniso_U_22
_atom_site_aniso_U_33
_atom_site_aniso_U_23
_atom_site_aniso_U_13
_atom_site_aniso_U_12
Fe1 0.0498(2) 0.03047(18) 0.0345(2) 0.00218(17) 0.00459(19) 0.00462(19)
P2 0.0506(5) 0.0608(5) 0.0416(5) 0.0019(4) -0.0039(4) 0.0078(4)
P3 0.0437(5) 0.0366(4) 0.0697(6) 0.0010(4) 0.0067(4) 0.0006(4)
N1 0.0401(13) 0.0317(12) 0.0395(14) -0.0045(10) 0.0035(11) 0.0021(11)
N2 0.0546(18) 0.0369(15) 0.096(2) 0.0039(15) 0.0164(15) 0.0064(14)
C1 0.0441(16) 0.0325(14) 0.0342(15) 0.0009(11) -0.0020(14) 0.0019(14)
C2 0.0428(19) 0.0295(13) 0.0334(15) -0.0023(11) 0.0033(12) 0.0034(12)
C3 0.0424(17) 0.0392(16) 0.0474(19) -0.0048(14) -0.0021(15) 0.0020(14)
C4 0.0420(17) 0.0428(17) 0.0549(19) 0.0003(14) 0.0104(16) 0.0079(15)
C5 0.0549(19) 0.0371(15) 0.0370(16) 0.0062(13) 0.0088(15) 0.0012(14)
C6 0.073(2) 0.0463(18) 0.073(3) 0.0125(19) -0.005(2) -0.0153(18)
C7 0.074(3) 0.0445(17) 0.050(2) 0.0081(15) 0.0162(18) -0.0002(18)
C8 0.084(3) 0.0460(18) 0.056(2) 0.0225(16) -0.0034(19) 0.0075(19)
C9 0.095(3) 0.0377(17) 0.094(3) 0.008(2) 0.033(3) 0.022(2)
C10 0.123(4) 0.0393(18) 0.056(2) -0.0039(16) 0.007(3) -0.010(2)
C11 0.051(2) 0.067(2) 0.046(2) 0.0022(16) -0.0112(16) 0.0001(18)
C12 0.075(2) 0.070(2) 0.045(2) -0.0032(17) -0.0103(18) -0.007(2)
C13 0.100(3) 0.087(3) 0.053(2) -0.015(2) -0.018(2) 0.012(3)
C14 0.134(4) 0.086(3) 0.072(3) -0.023(3) -0.041(3) -0.003(3)
C15 0.139(5) 0.094(4) 0.091(4) -0.002(3) -0.043(4) -0.046(3)
C16 0.081(3) 0.090(3) 0.062(2) 0.002(2) -0.014(2) -0.024(3)
C17 0.068(2) 0.060(2) 0.0362(18) 0.0025(15) -0.0066(16) 0.0230(19)
C18 0.083(3) 0.151(5) 0.116(4) 0.077(3) 0.002(3) 0.038(3)
C19 0.114(5) 0.170(6) 0.152(5) 0.110(5) 0.002(4) 0.061(5)
C20 0.168(6) 0.074(3) 0.104(4) 0.037(3) -0.002(4) 0.033(4)
C21 0.147(4) 0.057(2) 0.109(3) 0.023(2) -0.047(3) -0.008(3)
C22 0.107(3) 0.051(2) 0.096(3) 0.0168(19) -0.042(3) 0.001(3)
C23 0.0401(16) 0.0306(13) 0.0358(16) -0.0024(11) -0.0027(13) 0.0036(13)
C24 0.063(2) 0.0566(18) 0.0339(16) -0.0026(13) -0.0009(16) 0.0154(18)
C25 0.092(3) 0.097(3) 0.050(2) -0.020(2) -0.0197(19) 0.012(3)
C26 0.082(3) 0.095(3) 0.0382(19) 0.0118(19) 0.0089(18) 0.026(2)
C27 0.0464(17) 0.0443(17) 0.062(2) -0.0045(14) 0.0107(17) -0.0102(16)
C28 0.064(2) 0.0357(18) 0.082(3) -0.0018(15) 0.0156(19) -0.0062(16)
C29 0.0447(18) 0.0306(16) 0.060(2) -0.0016(13) 0.0070(15) 0.0043(14)
C30 0.0412(18) 0.0414(16) 0.066(2) 0.0052(14) 0.0015(16) 0.0027(16)
C31 0.062(2) 0.061(2) 0.083(3) 0.0017(19) 0.015(2) -0.014(2)
C32 0.078(3) 0.087(3) 0.075(3) 0.013(2) 0.020(2) -0.016(2)
C33 0.075(3) 0.098(3) 0.062(2) 0.005(2) 0.013(2) -0.003(3)
C34 0.076(3) 0.084(3) 0.080(3) -0.014(2) 0.000(2) -0.013(2)
C35 0.064(2) 0.061(2) 0.072(3) -0.0016(19) 0.014(2) -0.0086(19)
C36 0.0405(17) 0.0488(17) 0.065(2) 0.0043(15) 0.0063(17) -0.0056(17)
C37 0.061(2) 0.061(2) 0.064(2) 0.0059(19) 0.0039(17) 0.014(2)
C38 0.067(2) 0.074(3) 0.073(3) 0.010(2) 0.012(2) 0.019(2)
C39 0.052(2) 0.082(3) 0.090(3) 0.025(2) -0.003(2) 0.008(2)
C40 0.078(3) 0.100(3) 0.071(3) 0.000(2) -0.012(2) -0.002(3)
C41 0.062(2) 0.073(2) 0.082(3) -0.012(2) -0.004(2) 0.002(2)
O1W 0.162(4) 0.149(3) 0.157(3) 0.012(3) -0.025(3) -0.029(3)

loop_
_atom_type_symbol
_atom_type_description
_atom_type_scat_dispersion_real
_atom_type_scat_dispersion_imag
_atom_type_scat_source
C C 0.0033 0.0016 'International Tables Vol C Tables 4.2.6.8 and 6.1.1.4'
H H 0.0000 0.0000 'International Tables Vol C Tables 4.2.6.8 and 6.1.1.4'
N N 0.0061 0.0033 'International Tables Vol C Tables 4.2.6.8 and 6.1.1.4'
P P 0.1023 0.0942 'International Tables Vol C Tables 4.2.6.8 and 6.1.1.4'
Fe Fe 0.3463 0.8444 'International Tables Vol C Tables 4.2.6.8 and 6.1.1.4'
O O 0.0106 0.0060 'International Tables Vol C Tables 4.2.6.8 and 6.1.1.4'

loop_
_geom_angle_atom_site_label_1
_geom_angle_atom_site_label_2
_geom_angle_atom_site_label_3
_geom_angle
C2 Fe1 C9 159.48(16)
C2 Fe1 C3 40.93(11)
C9 Fe1 C3 122.82(16)
C2 Fe1 C5 69.23(10)
C9 Fe1 C5 121.01(14)
C3 Fe1 C5 68.06(12)
C2 Fe1 C8 123.42(13)
C9 Fe1 C8 40.25(14)
C3 Fe1 C8 106.58(13)
C5 Fe1 C8 155.44(14)
C2 Fe1 C7 108.05(12)
C9 Fe1 C7 67.55(14)
C3 Fe1 C7 121.72(13)
C5 Fe1 C7 162.83(13)
C8 Fe1 C7 40.30(14)
C2 Fe1 C10 158.95(16)
C9 Fe1 C10 39.85(15)
C3 Fe1 C10 159.36(16)
C5 Fe1 C10 108.80(13)
C8 Fe1 C10 67.29(14)
C7 Fe1 C10 67.28(13)
C2 Fe1 C1 41.48(10)
C9 Fe1 C1 157.26(14)
C3 Fe1 C1 68.75(11)
C5 Fe1 C1 41.03(11)
C8 Fe1 C1 161.58(13)
C7 Fe1 C1 125.82(13)
C10 Fe1 C1 123.24(14)
C2 Fe1 C4 68.83(11)
C9 Fe1 C4 106.50(15)
C3 Fe1 C4 40.23(11)
C5 Fe1 C4 40.48(11)
C8 Fe1 C4 119.98(14)
C7 Fe1 C4 155.80(13)
C10 Fe1 C4 124.14(14)
C1 Fe1 C4 68.72(12)
C2 Fe1 C6 123.03(13)
C9 Fe1 C6 67.44(16)
C3 Fe1 C6 157.83(14)
C5 Fe1 C6 126.24(14)
C8 Fe1 C6 67.53(15)
C7 Fe1 C6 40.03(13)
C10 Fe1 C6 40.17(15)
C1 Fe1 C6 109.67(13)
C4 Fe1 C6 161.50(14)
C1 P2 C11 101.08(13)
C1 P2 C17 100.83(14)
C11 P2 C17 101.00(15)
C29 P3 C36 99.38(13)
C29 P3 C30 102.57(14)
C36 P3 C30 102.20(14)
C27 N1 C29 106.8(2)
C27 N1 C23 125.0(2)
C29 N1 C23 128.1(2)
C29 N2 C28 105.3(3)
C5 C1 C2 106.9(2)
C5 C1 P2 129.0(2)
C2 C1 P2 124.0(2)
C5 C1 Fe1 69.17(15)
C2 C1 Fe1 68.52(14)
P2 C1 Fe1 129.68(15)
C3 C2 C1 107.3(2)
C3 C2 C23 127.4(3)
C1 C2 C23 125.4(2)
C3 C2 Fe1 69.98(16)
C1 C2 Fe1 69.99(14)
C23 C2 Fe1 124.62(18)
C4 C3 C2 109.1(3)
C4 C3 Fe1 70.21(17)
C2 C3 Fe1 69.09(16)
C3 C4 C5 108.1(3)
C3 C4 Fe1 69.56(17)
C5 C4 Fe1 69.42(17)
C4 C5 C1 108.6(2)
C4 C5 Fe1 70.10(16)
C1 C5 Fe1 69.80(15)
C7 C6 C10 107.4(3)
C7 C6 Fe1 69.65(19)
C10 C6 Fe1 69.6(2)
C6 C7 C8 108.2(3)
C6 C7 Fe1 70.32(18)
C8 C7 Fe1 69.69(18)
C9 C8 C7 107.6(3)
C9 C8 Fe1 69.64(18)
C7 C8 Fe1 70.01(19)
C10 C9 C8 108.3(4)
C10 C9 Fe1 70.5(2)
C8 C9 Fe1 70.11(18)
C9 C10 C6 108.5(3)
C9 C10 Fe1 69.7(2)
C6 C10 Fe1 70.27(19)
C12 C11 C16 117.8(3)
C12 C11 P2 124.5(3)
C16 C11 P2 117.7(3)
C11 C12 C13 121.1(4)
C14 C13 C12 119.9(4)
C15 C14 C13 120.2(4)
C14 C15 C16 119.6(4)
C11 C16 C15 121.2(4)
C22 C17 C18 118.4(4)
C22 C17 P2 124.8(3)
C18 C17 P2 116.7(3)
C17 C18 C19 119.2(5)
C20 C19 C18 121.6(5)
C19 C20 C21 119.8(5)
C20 C21 C22 119.6(5)
C17 C22 C21 121.4(4)
N1 C23 C2 109.9(2)
N1 C23 C24 113.1(2)
C2 C23 C24 113.9(2)
C26 C24 C25 110.6(3)
C26 C24 C23 111.7(3)
C25 C24 C23 113.8(3)
C28 C27 N1 106.4(3)
C27 C28 N2 110.8(3)
N2 C29 N1 110.6(3)
N2 C29 P3 126.6(2)
N1 C29 P3 122.7(2)
C35 C30 C31 118.0(3)
C35 C30 P3 125.7(3)
C31 C30 P3 116.3(2)
C32 C31 C30 121.3(3)
C33 C32 C31 119.9(4)
C32 C33 C34 119.6(4)
C33 C34 C35 121.0(4)
C30 C35 C34 120.3(3)
C41 C36 C37 117.8(3)
C41 C36 P3 117.4(3)
C37 C36 P3 124.8(3)
C38 C37 C36 120.9(3)
C39 C38 C37 120.7(4)
C38 C39 C40 120.6(4)
C41 C40 C39 118.7(4)
C36 C41 C40 121.4(4)

loop_
_geom_bond_atom_site_label_1
_geom_bond_atom_site_label_2
_geom_bond_distance
Fe1 C2 2.025(2)
Fe1 C9 2.031(3)
Fe1 C3 2.037(3)
Fe1 C5 2.037(3)
Fe1 C8 2.038(3)
Fe1 C7 2.042(3)
Fe1 C10 2.041(3)
Fe1 C1 2.045(3)
Fe1 C4 2.045(3)
Fe1 C6 2.051(3)
P2 C1 1.812(3)
P2 C11 1.830(3)
P2 C17 1.845(3)
P3 C29 1.823(3)
P3 C36 1.827(3)
P3 C30 1.837(3)
N1 C27 1.365(3)
N1 C29 1.366(3)
N1 C23 1.485(3)
N2 C29 1.323(4)
N2 C28 1.368(4)
C1 C5 1.430(4)
C1 C2 1.442(3)
C2 C3 1.420(4)
C2 C23 1.506(4)
C3 C4 1.404(4)
C4 C5 1.412(4)
C6 C7 1.401(5)
C6 C10 1.405(5)
C7 C8 1.405(5)
C8 C9 1.400(5)
C9 C10 1.388(5)
C11 C12 1.380(4)
C11 C16 1.382(5)
C12 C13 1.391(5)
C13 C14 1.366(6)
C14 C15 1.373(6)
C15 C16 1.392(6)
C17 C22 1.350(5)
C17 C18 1.367(5)
C18 C19 1.414(7)
C19 C20 1.331(7)
C20 C21 1.340(7)
C21 C22 1.415(5)
C23 C24 1.550(4)
C24 C26 1.520(4)
C24 C25 1.528(5)
C27 C28 1.339(4)
C30 C35 1.374(4)
C30 C31 1.392(4)
C31 C32 1.379(5)
C32 C33 1.361(5)
C33 C34 1.368(5)
C34 C35 1.384(5)
C36 C41 1.383(5)
C36 C37 1.392(4)
C37 C38 1.364(5)
C38 C39 1.357(5)
C39 C40 1.380(5)
C40 C41 1.388(5)
